data_4119905
loop_
_publ_author_name
'Holger Braunschweig'
'Alexander Damme'
'Rian D. Dewhurst'
'Thomas Kramer'
'Thomas Kupfer'
'Krzysztof Radacki'
'Eva Siedler'
'Alexandra Trumpp'
'Katharina Wagner'
'Christine Werner'

_publ_contact_author_address
; Institut f\"ur Anorganische Chemie
Universit\"at W\"urzburg
Am Hubland
97074 W\"urzburg, Germany
;
_publ_contact_author_email H.Braunschweig@mail.uni-wuerzburg.de
_publ_contact_author_fax +49-931-3184623
_publ_contact_author_name 'Prof. Dr. Holger Braunschweig'
_publ_contact_author_phone +49-931-3185260
_publ_section_title
;
 Quaternizing Diboranes(4): Highly Divergent Outcomes and an Inorganic
 Wagner-Meerwein Rearrangement
;
_journal_name_full 'Journal of the American Chemical Society'
_journal_page_first 8702
_journal_page_last 8707
_journal_paper_doi 10.1021/ja403037k
_journal_volume 135
_journal_year 2013
_chemical_formula_moiety 'C32 H50 B2 Br2 Cl2 N4'
_chemical_formula_sum 'C32 H50 B2 Br2 Cl2 N4'
_chemical_formula_weight 743.10
_chemical_name_common
;
?
;
_chemical_name_systematic
; 
?
;
_space_group_IT_number 14
_symmetry_cell_setting monoclinic
_symmetry_space_group_name_Hall '-P 2yn'
_symmetry_space_group_name_H-M 'P 1 21/n 1'
_atom_sites_solution_hydrogens geom
_atom_sites_solution_primary direct
_atom_sites_solution_secondary difmap
_audit_creation_method SHELXL-97
_cell_angle_alpha 90.00
_cell_angle_beta 106.973(2)
_cell_angle_gamma 90.00
_cell_formula_units_Z 4
_cell_length_a 10.6029(7)
_cell_length_b 21.0437(13)
_cell_length_c 17.0241(10)
_cell_measurement_reflns_used 8047
_cell_measurement_temperature 100(2)
_cell_measurement_theta_max 26.55
_cell_measurement_theta_min 2.23
_cell_volume 3633.0(4)
_computing_cell_refinement 'Saint+ ver. 7.68A (Bruker AXS)'
_computing_data_collection 'APEX2 ver. 2010.3 (Bruker AXS)'
_computing_data_reduction 'Saint+ ver. 7.68A (Bruker AXS)'
_computing_molecular_graphics 'XP ver. 5.1 (Bruker AXS, 1998)'
_computing_publication_material 'SHELXL-97 (Sheldrick, 2008)'
_computing_structure_refinement 'SHELXL-97 (Sheldrick, 1997)'
_computing_structure_solution 'SHELXS-97 (Sheldrick, 1990)'
_diffrn_ambient_temperature 100(2)
_diffrn_detector_area_resol_mean 8.333
_diffrn_measured_fraction_theta_full 1.000
_diffrn_measured_fraction_theta_max 0.998
_diffrn_measurement_device_type 'Bruker X8-APEX II'
_diffrn_measurement_method '\f and \w scans'
_diffrn_radiation_monochromator 'multi-layer mirror'
_diffrn_radiation_source 'rotating anode'
_diffrn_radiation_type MoK\a
_diffrn_radiation_wavelength 0.71073
_diffrn_reflns_av_R_equivalents 0.0443
_diffrn_reflns_av_sigmaI/netI 0.0290
_diffrn_reflns_limit_h_max 13
_diffrn_reflns_limit_h_min -13
_diffrn_reflns_limit_k_max 26
_diffrn_reflns_limit_k_min -26
_diffrn_reflns_limit_l_max 21
_diffrn_reflns_limit_l_min -21
_diffrn_reflns_number 55671
_diffrn_reflns_theta_full 26.00
_diffrn_reflns_theta_max 26.78
_diffrn_reflns_theta_min 1.58
_exptl_absorpt_coefficient_mu 2.405
_exptl_absorpt_correction_T_max 0.5864
_exptl_absorpt_correction_T_min 0.4331
_exptl_absorpt_correction_type multi-scan
_exptl_absorpt_process_details 'Sadabs 2008/1 (Bruker 2008)'
_exptl_crystal_colour colourless
_exptl_crystal_density_diffrn 1.359
_exptl_crystal_description block
_exptl_crystal_F_000 1536
_exptl_crystal_size_max 0.27
_exptl_crystal_size_mid 0.14
_exptl_crystal_size_min 0.13
_refine_diff_density_max 0.663
_refine_diff_density_min -0.369
_refine_diff_density_rms 0.063
_refine_ls_extinction_method none
_refine_ls_goodness_of_fit_ref 1.038
_refine_ls_hydrogen_treatment constr
_refine_ls_matrix_type full
_refine_ls_number_parameters 383
_refine_ls_number_reflns 7743
_refine_ls_number_restraints 0
_refine_ls_restrained_S_all 1.038
_refine_ls_R_factor_all 0.0415
_refine_ls_R_factor_gt 0.0291
_refine_ls_shift/su_max 0.002
_refine_ls_shift/su_mean 0.000
_refine_ls_structure_factor_coef Fsqd
_refine_ls_weighting_details 'calc w=1/[\s^2^(Fo^2^)+(0.0349P)^2^+1.8920P] where P=(Fo^2^+2Fc^2^)/3'
_refine_ls_weighting_scheme calc
_refine_ls_wR_factor_gt 0.0674
_refine_ls_wR_factor_ref 0.0720
_reflns_number_gt 6388
_reflns_number_total 7743
_reflns_threshold_expression >2sigma(I)
_cod_data_source_file ja403037k_si_001_11.cif
_cod_data_source_block 20e
_cod_database_code 4119905

loop_
_symmetry_equiv_pos_as_xyz
'x, y, z'
'-x+1/2, y+1/2, -z+1/2'
'-x, -y, -z'
'x-1/2, -y-1/2, z-1/2'

loop_
_atom_site_label
_atom_site_type_symbol
_atom_site_fract_x
_atom_site_fract_y
_atom_site_fract_z
_atom_site_U_iso_or_equiv
_atom_site_adp_type
_atom_site_occupancy
_atom_site_symmetry_multiplicity
_atom_site_calc_flag
_atom_site_refinement_flags
Br1 Br 0.42988(2) 0.469605(9) 0.224817(12) 0.02252(6) Uani 1 1 d .
B1 B 0.6264(2) 0.20306(10) 0.49409(13) 0.0164(4) Uani 1 1 d .
B2 B 0.7637(2) 0.15978(11) 0.49672(13) 0.0180(5) Uani 1 1 d .
Br2 Br 0.92426(2) 0.210504(10) 0.503579(14) 0.02791(7) Uani 1 1 d .
N2 N 0.77437(17) 0.09476(8) 0.49948(10) 0.0194(4) Uani 1 1 d .
C5 C 0.8925(2) 0.05637(10) 0.50601(13) 0.0257(5) Uani 1 1 d .
H5A H 0.9666 0.0844 0.5065 0.039 Uiso 1 1 calc R
H5B H 0.8759 0.0275 0.4589 0.039 Uiso 1 1 calc R
H5C H 0.9141 0.0316 0.5569 0.039 Uiso 1 1 calc R
C6 C 0.6598(2) 0.05411(9) 0.49907(13) 0.0221(4) Uani 1 1 d .
H6A H 0.5820 0.0809 0.4934 0.033 Uiso 1 1 calc R
H6B H 0.6792 0.0303 0.5507 0.033 Uiso 1 1 calc R
H6C H 0.6425 0.0243 0.4529 0.033 Uiso 1 1 calc R
N1 N 0.57677(17) 0.20295(7) 0.56083(10) 0.0182(3) Uani 1 1 d .
C8 C 0.6402(2) 0.16799(10) 0.63689(12) 0.0250(5) Uani 1 1 d .
H8A H 0.7241 0.1502 0.6339 0.038 Uiso 1 1 calc R
H8B H 0.5823 0.1335 0.6437 0.038 Uiso 1 1 calc R
H8C H 0.6566 0.1970 0.6838 0.038 Uiso 1 1 calc R
C9 C 0.4554(2) 0.23388(10) 0.56540(13) 0.0234(4) Uani 1 1 d .
H9A H 0.4037 0.2474 0.5103 0.035 Uiso 1 1 calc R
H9B H 0.4777 0.2711 0.6015 0.035 Uiso 1 1 calc R
H9C H 0.4036 0.2039 0.5875 0.035 Uiso 1 1 calc R
C1 C 0.55781(18) 0.24403(8) 0.41312(11) 0.0135(4) Uani 1 1 d .
N11 N 0.52589(15) 0.30670(7) 0.40183(9) 0.0139(3) Uani 1 1 d .
C12 C 0.48613(19) 0.32106(9) 0.31906(11) 0.0163(4) Uani 1 1 d .
H12 H 0.4606 0.3617 0.2953 0.020 Uiso 1 1 calc R
C13 C 0.49040(19) 0.26671(9) 0.27849(12) 0.0161(4) Uani 1 1 d .
H13 H 0.4667 0.2615 0.2206 0.019 Uiso 1 1 calc R
N14 N 0.53559(15) 0.21992(7) 0.33648(9) 0.0136(3) Uani 1 1 d .
C15 C 0.5151(2) 0.35308(8) 0.46339(12) 0.0167(4) Uani 1 1 d .
C16 C 0.3879(2) 0.36828(9) 0.46712(12) 0.0184(4) Uani 1 1 d .
C17 C 0.3791(2) 0.41184(9) 0.52669(12) 0.0229(4) Uani 1 1 d .
H17 H 0.2949 0.4227 0.5317 0.027 Uiso 1 1 calc R
C18 C 0.4906(2) 0.43984(10) 0.57889(13) 0.0262(5) Uani 1 1 d .
H18 H 0.4825 0.4688 0.6200 0.031 Uiso 1 1 calc R
C19 C 0.6135(2) 0.42562(10) 0.57107(13) 0.0253(5) Uani 1 1 d .
H19 H 0.6890 0.4458 0.6065 0.030 Uiso 1 1 calc R
C20 C 0.6297(2) 0.38246(9) 0.51260(12) 0.0200(4) Uani 1 1 d .
C21 C 0.2616(2) 0.34195(9) 0.40848(13) 0.0202(4) Uani 1 1 d .
H21 H 0.2856 0.3056 0.3778 0.024 Uiso 1 1 calc R
C22 C 0.1626(2) 0.31791(11) 0.45138(14) 0.0280(5) Uani 1 1 d .
H22A H 0.0844 0.3013 0.4103 0.042 Uiso 1 1 calc R
H22B H 0.1368 0.3530 0.4813 0.042 Uiso 1 1 calc R
H22C H 0.2031 0.2840 0.4900 0.042 Uiso 1 1 calc R
C23 C 0.1957(2) 0.39351(10) 0.34604(13) 0.0241(5) Uani 1 1 d .
H23A H 0.2581 0.4085 0.3176 0.036 Uiso 1 1 calc R
H23B H 0.1692 0.4291 0.3748 0.036 Uiso 1 1 calc R
H23C H 0.1177 0.3757 0.3059 0.036 Uiso 1 1 calc R
C24 C 0.7645(2) 0.37298(10) 0.50023(13) 0.0249(5) Uani 1 1 d .
H24 H 0.7599 0.3349 0.4644 0.030 Uiso 1 1 calc R
C25 C 0.7983(3) 0.43067(12) 0.4556(2) 0.0502(8) Uani 1 1 d .
H25A H 0.8855 0.4247 0.4478 0.075 Uiso 1 1 calc R
H25B H 0.7988 0.4690 0.4884 0.075 Uiso 1 1 calc R
H25C H 0.7321 0.4353 0.4020 0.075 Uiso 1 1 calc R
C26 C 0.8707(3) 0.36107(15) 0.58090(17) 0.0500(8) Uani 1 1 d .
H26A H 0.9559 0.3552 0.5703 0.075 Uiso 1 1 calc R
H26B H 0.8488 0.3228 0.6069 0.075 Uiso 1 1 calc R
H26C H 0.8757 0.3976 0.6175 0.075 Uiso 1 1 calc R
C27 C 0.52675(19) 0.15246(8) 0.31633(11) 0.0146(4) Uani 1 1 d .
C28 C 0.62546(19) 0.12447(9) 0.28849(11) 0.0165(4) Uani 1 1 d .
C29 C 0.6090(2) 0.06023(9) 0.26772(12) 0.0208(4) Uani 1 1 d .
H29 H 0.6748 0.0388 0.2502 0.025 Uiso 1 1 calc R
C30 C 0.4982(2) 0.02713(9) 0.27226(12) 0.0224(4) Uani 1 1 d .
H30 H 0.4893 -0.0166 0.2576 0.027 Uiso 1 1 calc R
C31 C 0.4004(2) 0.05682(9) 0.29778(12) 0.0192(4) Uani 1 1 d .
H31 H 0.3246 0.0336 0.2998 0.023 Uiso 1 1 calc R
C32 C 0.41268(19) 0.12086(9) 0.32057(12) 0.0168(4) Uani 1 1 d .
C33 C 0.7428(2) 0.16134(10) 0.27839(12) 0.0202(4) Uani 1 1 d .
H33 H 0.7540 0.2002 0.3135 0.024 Uiso 1 1 calc R
C34 C 0.8713(2) 0.12358(11) 0.30492(15) 0.0304(5) Uani 1 1 d .
H34A H 0.9435 0.1496 0.2973 0.046 Uiso 1 1 calc R
H34B H 0.8625 0.0850 0.2715 0.046 Uiso 1 1 calc R
H34C H 0.8905 0.1119 0.3630 0.046 Uiso 1 1 calc R
C35 C 0.7177(2) 0.18274(11) 0.18888(13) 0.0271(5) Uani 1 1 d .
H35A H 0.7938 0.2069 0.1837 0.041 Uiso 1 1 calc R
H35B H 0.6388 0.2096 0.1728 0.041 Uiso 1 1 calc R
H35C H 0.7044 0.1453 0.1531 0.041 Uiso 1 1 calc R
C36 C 0.3008(2) 0.15463(9) 0.34274(13) 0.0197(4) Uani 1 1 d .
H36 H 0.3351 0.1966 0.3673 0.024 Uiso 1 1 calc R
C37 C 0.2519(2) 0.11863(10) 0.40574(13) 0.0249(5) Uani 1 1 d .
H37A H 0.3260 0.1107 0.4549 0.037 Uiso 1 1 calc R
H37B H 0.2136 0.0780 0.3823 0.037 Uiso 1 1 calc R
H37C H 0.1848 0.1440 0.4206 0.037 Uiso 1 1 calc R
C38 C 0.1882(2) 0.16756(11) 0.26454(14) 0.0293(5) Uani 1 1 d .
H38A H 0.2226 0.1903 0.2249 0.044 Uiso 1 1 calc R
H38B H 0.1206 0.1935 0.2780 0.044 Uiso 1 1 calc R
H38C H 0.1494 0.1271 0.2406 0.044 Uiso 1 1 calc R
C51 C 0.6927(2) 0.36987(12) 0.19270(15) 0.0318(5) Uani 1 1 d .
H51A H 0.6347 0.3345 0.1655 0.038 Uiso 1 1 calc R
H51B H 0.6383 0.4009 0.2122 0.038 Uiso 1 1 calc R
Cl52 Cl 0.75964(6) 0.40690(3) 0.12136(4) 0.03684(14) Uani 1 1 d .
Cl53 Cl 0.81809(7) 0.34014(4) 0.27762(4) 0.04745(17) Uani 1 1 d .

loop_
_atom_site_aniso_label
_atom_site_aniso_U_11
_atom_site_aniso_U_22
_atom_site_aniso_U_33
_atom_site_aniso_U_23
_atom_site_aniso_U_13
_atom_site_aniso_U_12
Br1 0.02887(12) 0.01638(10) 0.02290(11) 0.00326(8) 0.00848(8) 0.00394(8)
B1 0.0165(11) 0.0115(9) 0.0182(11) -0.0004(8) 0.0004(9) -0.0022(8)
B2 0.0158(11) 0.0216(11) 0.0150(10) 0.0013(9) 0.0018(9) 0.0000(9)
Br2 0.01736(11) 0.02274(11) 0.04175(14) 0.00233(9) 0.00568(9) -0.00060(8)
N2 0.0182(9) 0.0184(8) 0.0202(9) 0.0014(7) 0.0036(7) 0.0047(7)
C5 0.0277(12) 0.0223(10) 0.0262(11) 0.0034(9) 0.0066(9) 0.0115(9)
C6 0.0306(12) 0.0131(9) 0.0221(10) 0.0027(8) 0.0067(9) 0.0027(8)
N1 0.0205(9) 0.0159(8) 0.0174(8) 0.0020(6) 0.0043(7) 0.0027(7)
C8 0.0334(13) 0.0236(10) 0.0172(10) 0.0040(8) 0.0060(9) 0.0058(9)
C9 0.0250(12) 0.0217(10) 0.0268(11) 0.0045(8) 0.0126(9) 0.0039(9)
C1 0.0099(9) 0.0131(8) 0.0173(9) -0.0003(7) 0.0040(7) -0.0007(7)
N11 0.0128(8) 0.0125(7) 0.0163(8) 0.0010(6) 0.0040(6) 0.0010(6)
C12 0.0157(10) 0.0166(9) 0.0162(9) 0.0035(7) 0.0042(8) 0.0011(7)
C13 0.0140(10) 0.0178(9) 0.0162(9) 0.0028(7) 0.0040(7) 0.0004(8)
N14 0.0118(8) 0.0127(7) 0.0164(8) 0.0006(6) 0.0045(6) -0.0002(6)
C15 0.0227(11) 0.0108(8) 0.0159(9) 0.0013(7) 0.0045(8) 0.0045(7)
C16 0.0227(11) 0.0153(9) 0.0181(10) 0.0043(8) 0.0074(8) 0.0033(8)
C17 0.0267(12) 0.0212(10) 0.0225(10) 0.0020(8) 0.0101(9) 0.0079(9)
C18 0.0377(14) 0.0196(10) 0.0204(11) -0.0036(8) 0.0072(9) 0.0062(9)
C19 0.0282(12) 0.0204(10) 0.0222(11) -0.0032(8) -0.0006(9) 0.0030(9)
C20 0.0224(11) 0.0155(9) 0.0194(10) 0.0016(8) 0.0016(8) 0.0019(8)
C21 0.0166(10) 0.0197(10) 0.0257(11) 0.0017(8) 0.0085(8) 0.0038(8)
C22 0.0191(11) 0.0335(12) 0.0330(12) 0.0089(10) 0.0102(9) 0.0021(9)
C23 0.0226(11) 0.0253(11) 0.0238(11) 0.0017(9) 0.0056(9) 0.0024(9)
C24 0.0202(11) 0.0202(10) 0.0305(12) -0.0053(9) 0.0017(9) 0.0012(8)
C25 0.0432(17) 0.0268(12) 0.093(2) 0.0029(14) 0.0391(16) -0.0002(12)
C26 0.0282(15) 0.0653(19) 0.0435(15) -0.0257(14) -0.0098(12) 0.0173(13)
C27 0.0160(10) 0.0125(8) 0.0140(9) 0.0006(7) 0.0027(7) -0.0008(7)
C28 0.0159(10) 0.0188(9) 0.0142(9) 0.0004(7) 0.0033(7) 0.0015(8)
C29 0.0209(11) 0.0203(10) 0.0219(10) -0.0024(8) 0.0072(8) 0.0050(8)
C30 0.0273(12) 0.0156(9) 0.0216(10) -0.0036(8) 0.0028(9) 0.0001(8)
C31 0.0187(11) 0.0178(9) 0.0202(10) 0.0006(8) 0.0043(8) -0.0037(8)
C32 0.0160(10) 0.0180(9) 0.0154(9) 0.0007(7) 0.0030(8) 0.0002(8)
C33 0.0156(10) 0.0243(10) 0.0217(10) -0.0014(8) 0.0070(8) 0.0002(8)
C34 0.0172(11) 0.0384(13) 0.0366(13) 0.0027(10) 0.0095(10) 0.0033(10)
C35 0.0242(12) 0.0329(12) 0.0260(11) 0.0026(9) 0.0105(9) -0.0020(9)
C36 0.0168(10) 0.0172(9) 0.0270(11) -0.0025(8) 0.0093(8) -0.0036(8)
C37 0.0235(12) 0.0287(11) 0.0245(11) -0.0004(9) 0.0102(9) -0.0012(9)
C38 0.0198(12) 0.0373(12) 0.0326(12) 0.0095(10) 0.0107(10) 0.0080(10)
C51 0.0238(12) 0.0361(13) 0.0360(13) 0.0036(10) 0.0095(10) 0.0011(10)
Cl52 0.0355(3) 0.0345(3) 0.0456(4) 0.0072(3) 0.0197(3) 0.0008(3)
Cl53 0.0348(4) 0.0591(4) 0.0404(4) 0.0092(3) -0.0016(3) -0.0026(3)

loop_
_atom_type_symbol
_atom_type_description
_atom_type_scat_dispersion_real
_atom_type_scat_dispersion_imag
_atom_type_scat_source
C C 0.0033 0.0016 'International Tables Vol C Tables 4.2.6.8 and 6.1.1.4'
H H 0.0000 0.0000 'International Tables Vol C Tables 4.2.6.8 and 6.1.1.4'
B B 0.0013 0.0007 'International Tables Vol C Tables 4.2.6.8 and 6.1.1.4'
N N 0.0061 0.0033 'International Tables Vol C Tables 4.2.6.8 and 6.1.1.4'
Cl Cl 0.1484 0.1585 'International Tables Vol C Tables 4.2.6.8 and 6.1.1.4'
Br Br -0.2901 2.4595 'International Tables Vol C Tables 4.2.6.8 and 6.1.1.4'

loop_
_geom_angle_atom_site_label_1
_geom_angle_atom_site_label_2
_geom_angle_atom_site_label_3
_geom_angle
N1 B1 C1 121.27(18)
N1 B1 B2 120.21(17)
C1 B1 B2 118.52(17)
N2 B2 B1 126.45(19)
N2 B2 Br2 118.26(16)
B1 B2 Br2 115.17(14)
B2 N2 C5 127.69(18)
B2 N2 C6 121.00(17)
C5 N2 C6 111.27(16)
N2 C5 H5A 109.5
N2 C5 H5B 109.5
H5A C5 H5B 109.5
N2 C5 H5C 109.5
H5A C5 H5C 109.5
H5B C5 H5C 109.5
N2 C6 H6A 109.5
N2 C6 H6B 109.5
H6A C6 H6B 109.5
N2 C6 H6C 109.5
H6A C6 H6C 109.5
H6B C6 H6C 109.5
B1 N1 C9 126.39(17)
B1 N1 C8 122.54(17)
C9 N1 C8 111.03(16)
N1 C8 H8A 109.5
N1 C8 H8B 109.5
H8A C8 H8B 109.5
N1 C8 H8C 109.5
H8A C8 H8C 109.5
H8B C8 H8C 109.5
N1 C9 H9A 109.5
N1 C9 H9B 109.5
H9A C9 H9B 109.5
N1 C9 H9C 109.5
H9A C9 H9C 109.5
H9B C9 H9C 109.5
N14 C1 N11 105.11(15)
N14 C1 B1 122.17(16)
N11 C1 B1 132.22(16)
C1 N11 C12 110.20(15)
C1 N11 C15 127.90(15)
C12 N11 C15 121.42(15)
C13 C12 N11 106.99(16)
C13 C12 H12 126.5
N11 C12 H12 126.5
C12 C13 N14 107.27(16)
C12 C13 H13 126.4
N14 C13 H13 126.4
C1 N14 C13 110.42(15)
C1 N14 C27 124.94(15)
C13 N14 C27 122.87(15)
C20 C15 C16 123.23(18)
C20 C15 N11 119.21(18)
C16 C15 N11 117.48(17)
C17 C16 C15 116.91(19)
C17 C16 C21 119.02(19)
C15 C16 C21 124.03(17)
C18 C17 C16 121.5(2)
C18 C17 H17 119.3
C16 C17 H17 119.3
C19 C18 C17 119.9(2)
C19 C18 H18 120.1
C17 C18 H18 120.1
C18 C19 C20 121.7(2)
C18 C19 H19 119.1
C20 C19 H19 119.1
C19 C20 C15 116.6(2)
C19 C20 C24 120.10(19)
C15 C20 C24 123.09(18)
C16 C21 C22 113.73(17)
C16 C21 C23 109.39(16)
C22 C21 C23 109.06(17)
C16 C21 H21 108.2
C22 C21 H21 108.2
C23 C21 H21 108.2
C21 C22 H22A 109.5
C21 C22 H22B 109.5
H22A C22 H22B 109.5
C21 C22 H22C 109.5
H22A C22 H22C 109.5
H22B C22 H22C 109.5
C21 C23 H23A 109.5
C21 C23 H23B 109.5
H23A C23 H23B 109.5
C21 C23 H23C 109.5
H23A C23 H23C 109.5
H23B C23 H23C 109.5
C20 C24 C26 112.0(2)
C20 C24 C25 109.35(18)
C26 C24 C25 111.1(2)
C20 C24 H24 108.1
C26 C24 H24 108.1
C25 C24 H24 108.1
C24 C25 H25A 109.5
C24 C25 H25B 109.5
H25A C25 H25B 109.5
C24 C25 H25C 109.5
H25A C25 H25C 109.5
H25B C25 H25C 109.5
C24 C26 H26A 109.5
C24 C26 H26B 109.5
H26A C26 H26B 109.5
C24 C26 H26C 109.5
H26A C26 H26C 109.5
H26B C26 H26C 109.5
C28 C27 C32 124.08(17)
C28 C27 N14 119.14(17)
C32 C27 N14 116.60(17)
C29 C28 C27 116.30(18)
C29 C28 C33 120.85(18)
C27 C28 C33 122.82(17)
C30 C29 C28 121.20(19)
C30 C29 H29 119.4
C28 C29 H29 119.4
C29 C30 C31 120.98(18)
C29 C30 H30 119.5
C31 C30 H30 119.5
C30 C31 C32 120.30(19)
C30 C31 H31 119.9
C32 C31 H31 119.9
C31 C32 C27 117.09(18)
C31 C32 C36 120.19(18)
C27 C32 C36 122.57(17)
C28 C33 C34 113.00(17)
C28 C33 C35 110.60(17)
C34 C33 C35 109.09(18)
C28 C33 H33 108.0
C34 C33 H33 108.0
C35 C33 H33 108.0
C33 C34 H34A 109.5
C33 C34 H34B 109.5
H34A C34 H34B 109.5
C33 C34 H34C 109.5
H34A C34 H34C 109.5
H34B C34 H34C 109.5
C33 C35 H35A 109.5
C33 C35 H35B 109.5
H35A C35 H35B 109.5
C33 C35 H35C 109.5
H35A C35 H35C 109.5
H35B C35 H35C 109.5
C37 C36 C32 113.12(17)
C37 C36 C38 111.20(17)
C32 C36 C38 109.50(17)
C37 C36 H36 107.6
C32 C36 H36 107.6
C38 C36 H36 107.6
C36 C37 H37A 109.5
C36 C37 H37B 109.5
H37A C37 H37B 109.5
C36 C37 H37C 109.5
H37A C37 H37C 109.5
H37B C37 H37C 109.5
C36 C38 H38A 109.5
C36 C38 H38B 109.5
H38A C38 H38B 109.5
C36 C38 H38C 109.5
H38A C38 H38C 109.5
H38B C38 H38C 109.5
Cl52 C51 Cl53 111.25(13)
Cl52 C51 H51A 109.4
Cl53 C51 H51A 109.4
Cl52 C51 H51B 109.4
Cl53 C51 H51B 109.4
H51A C51 H51B 108.0

loop_
_geom_bond_atom_site_label_1
_geom_bond_atom_site_label_2
_geom_bond_distance
B1 N1 1.385(3)
B1 C1 1.608(3)
B1 B2 1.707(3)
B2 N2 1.373(3)
B2 Br2 1.984(2)
N2 C5 1.467(3)
N2 C6 1.484(3)
C5 H5A 0.9800
C5 H5B 0.9800
C5 H5C 0.9800
C6 H6A 0.9800
C6 H6B 0.9800
C6 H6C 0.9800
N1 C9 1.464(3)
N1 C8 1.470(2)
C8 H8A 0.9800
C8 H8B 0.9800
C8 H8C 0.9800
C9 H9A 0.9800
C9 H9B 0.9800
C9 H9C 0.9800
C1 N14 1.355(2)
C1 N11 1.361(2)
N11 C12 1.381(2)
N11 C15 1.461(2)
C12 C13 1.344(3)
C12 H12 0.9500
C13 N14 1.377(2)
C13 H13 0.9500
N14 C27 1.457(2)
C15 C20 1.402(3)
C15 C16 1.406(3)
C16 C17 1.390(3)
C16 C21 1.522(3)
C17 C18 1.386(3)
C17 H17 0.9500
C18 C19 1.380(3)
C18 H18 0.9500
C19 C20 1.395(3)
C19 H19 0.9500
C20 C24 1.518(3)
C21 C22 1.530(3)
C21 C23 1.537(3)
C21 H21 1.0000
C22 H22A 0.9800
C22 H22B 0.9800
C22 H22C 0.9800
C23 H23A 0.9800
C23 H23B 0.9800
C23 H23C 0.9800
C24 C26 1.521(3)
C24 C25 1.529(3)
C24 H24 1.0000
C25 H25A 0.9800
C25 H25B 0.9800
C25 H25C 0.9800
C26 H26A 0.9800
C26 H26B 0.9800
C26 H26C 0.9800
C27 C28 1.399(3)
C27 C32 1.400(3)
C28 C29 1.395(3)
C28 C33 1.518(3)
C29 C30 1.387(3)
C29 H29 0.9500
C30 C31 1.385(3)
C30 H30 0.9500
C31 C32 1.398(3)
C31 H31 0.9500
C32 C36 1.522(3)
C33 C34 1.528(3)
C33 C35 1.536(3)
C33 H33 1.0000
C34 H34A 0.9800
C34 H34B 0.9800
C34 H34C 0.9800
C35 H35A 0.9800
C35 H35B 0.9800
C35 H35C 0.9800
C36 C37 1.522(3)
C36 C38 1.531(3)
C36 H36 1.0000
C37 H37A 0.9800
C37 H37B 0.9800
C37 H37C 0.9800
C38 H38A 0.9800
C38 H38B 0.9800
C38 H38C 0.9800
C51 Cl52 1.758(2)
C51 Cl53 1.769(2)
C51 H51A 0.9900
C51 H51B 0.9900

loop_
_geom_torsion_atom_site_label_1
_geom_torsion_atom_site_label_2
_geom_torsion_atom_site_label_3
_geom_torsion_atom_site_label_4
_geom_torsion
N1 B1 B2 N2 66.1(3)
C1 B1 B2 N2 -114.4(2)
N1 B1 B2 Br2 -109.72(18)
C1 B1 B2 Br2 69.7(2)
B1 B2 N2 C5 -176.61(19)
Br2 B2 N2 C5 -0.9(3)
B1 B2 N2 C6 1.0(3)
Br2 B2 N2 C6 176.75(14)
C1 B1 N1 C9 5.2(3)
B2 B1 N1 C9 -175.40(18)
C1 B1 N1 C8 -177.55(17)
B2 B1 N1 C8 1.9(3)
N1 B1 C1 N14 -135.09(19)
B2 B1 C1 N14 45.5(3)
N1 B1 C1 N11 54.3(3)
B2 B1 C1 N11 -125.2(2)
N14 C1 N11 C12 -0.8(2)
B1 C1 N11 C12 171.0(2)
N14 C1 N11 C15 171.26(17)
B1 C1 N11 C15 -16.9(3)
C1 N11 C12 C13 1.4(2)
C15 N11 C12 C13 -171.24(17)
N11 C12 C13 N14 -1.4(2)
N11 C1 N14 C13 -0.1(2)
B1 C1 N14 C13 -172.96(17)
N11 C1 N14 C27 -165.21(16)
B1 C1 N14 C27 21.9(3)
C12 C13 N14 C1 1.0(2)
C12 C13 N14 C27 166.44(17)
C1 N11 C15 C20 82.2(2)
C12 N11 C15 C20 -106.5(2)
C1 N11 C15 C16 -101.0(2)
C12 N11 C15 C16 70.3(2)
C20 C15 C16 C17 -4.2(3)
N11 C15 C16 C17 179.17(16)
C20 C15 C16 C21 173.52(18)
N11 C15 C16 C21 -3.2(3)
C15 C16 C17 C18 1.2(3)
C21 C16 C17 C18 -176.60(19)
C16 C17 C18 C19 1.4(3)
C17 C18 C19 C20 -1.3(3)
C18 C19 C20 C15 -1.5(3)
C18 C19 C20 C24 173.9(2)
C16 C15 C20 C19 4.3(3)
N11 C15 C20 C19 -179.11(17)
C16 C15 C20 C24 -170.98(18)
N11 C15 C20 C24 5.6(3)
C17 C16 C21 C22 -48.8(2)
C15 C16 C21 C22 133.5(2)
C17 C16 C21 C23 73.4(2)
C15 C16 C21 C23 -104.2(2)
C19 C20 C24 C26 50.3(3)
C15 C20 C24 C26 -134.7(2)
C19 C20 C24 C25 -73.4(3)
C15 C20 C24 C25 101.7(2)
C1 N14 C27 C28 -112.0(2)
C13 N14 C27 C28 84.7(2)
C1 N14 C27 C32 72.7(2)
C13 N14 C27 C32 -90.6(2)
C32 C27 C28 C29 -3.0(3)
N14 C27 C28 C29 -177.99(16)
C32 C27 C28 C33 175.14(18)
N14 C27 C28 C33 0.2(3)
C27 C28 C29 C30 2.0(3)
C33 C28 C29 C30 -176.23(18)
C28 C29 C30 C31 -0.1(3)
C29 C30 C31 C32 -0.9(3)
C30 C31 C32 C27 -0.1(3)
C30 C31 C32 C36 175.64(18)
C28 C27 C32 C31 2.1(3)
N14 C27 C32 C31 177.17(16)
C28 C27 C32 C36 -173.50(18)
N14 C27 C32 C36 1.6(3)
C29 C28 C33 C34 -41.2(3)
C27 C28 C33 C34 140.67(19)
C29 C28 C33 C35 81.4(2)
C27 C28 C33 C35 -96.7(2)
C31 C32 C36 C37 50.6(2)
C27 C32 C36 C37 -133.97(19)
C31 C32 C36 C38 -74.1(2)
C27 C32 C36 C38 101.4(2)
